data_1567241
loop_
_publ_author_name
'Takahashi, Kazuyuki'
'Noguchi, Takumi'
'Ueda, Keiji'
'Miyawaki, Atsuhiro'
'Murata, Suguru'

_publ_section_title
;
 Molecular Structures and Redox Properties of Homoleptic Aluminum(III)
 Complexes with Azobisphenolate (azp) Ligands
;
_journal_issue 6
_journal_name_full Inorganics
_journal_page_first 84
_journal_paper_doi 10.3390/inorganics10060084
_journal_volume 10
_journal_year 2022
_chemical_formula_sum 'C56 H55 Al N4 O5.5 P'
_chemical_formula_weight 929.99
_chemical_name_common (TPP)[Al(azpMe4)2]
_space_group_crystal_system monoclinic
_space_group_IT_number 15
_space_group_name_Hall '-C 2yc'
_space_group_name_H-M_alt 'C 1 2/c 1'
_atom_sites_solution_hydrogens geom
_cell_angle_alpha 90
_cell_angle_beta 101.314(3)
_cell_angle_gamma 90
_cell_formula_units_Z 8
_cell_length_a 21.806(4)
_cell_length_b 21.822(4)
_cell_length_c 20.800(4)
_cell_measurement_reflns_used 3095
_cell_measurement_temperature 90.(2)
_cell_measurement_theta_max 25.0430
_cell_measurement_theta_min 2.4748
_cell_volume 9705(3)
_computing_cell_refinement 'SAINT V8.40A (Bruker Nano, Inc., 2019)'
_computing_data_reduction 'SAINT V8.40A (Bruker Nano, Inc., 2019)'
_computing_molecular_graphics 'shelXle (C.B. Huebschle, rev 958)'
_computing_structure_refinement 'SHELXL-2018/3 (Sheldrick, 2018)'
_computing_structure_solution 'SHELXT 2014/5 (Sheldrick, 2014)'
_diffrn_ambient_temperature 90.(2)
_diffrn_detector_area_resol_mean 8.3333
_diffrn_measured_fraction_theta_full 0.998
_diffrn_measured_fraction_theta_max 0.998
_diffrn_measurement_device_type 'Bruker APEXII CCD area detector'
_diffrn_measurement_method 'phi and omega scans'
_diffrn_radiation_monochromator 'Bruker Helios multilayer confocal mirror'
_diffrn_radiation_source 'Bruker TXS fine-focus rotating anode'
_diffrn_radiation_type MoK\a
_diffrn_radiation_wavelength 0.71073
_diffrn_reflns_av_R_equivalents 0.0507
_diffrn_reflns_av_unetI/netI 0.0673
_diffrn_reflns_limit_h_max 24
_diffrn_reflns_limit_h_min -25
_diffrn_reflns_limit_k_max 24
_diffrn_reflns_limit_k_min -25
_diffrn_reflns_limit_l_max 22
_diffrn_reflns_limit_l_min -24
_diffrn_reflns_number 23418
_diffrn_reflns_theta_full 25.03
_diffrn_reflns_theta_max 25.03
_diffrn_reflns_theta_min 1.33
_diffrn_source 'rotating-anode X-ray tube'
_diffrn_source_type 'Bruker Turbo X-ray Source'
_exptl_absorpt_coefficient_mu 0.130
_exptl_absorpt_correction_T_max 0.99
_exptl_absorpt_correction_T_min 0.91
_exptl_absorpt_correction_type multi-scan
_exptl_absorpt_process_details
;
SADABS-2016/2 - Bruker AXS area detector scaling and absorption correction
;
_exptl_crystal_colour 'dark red'
_exptl_crystal_density_diffrn 1.273
_exptl_crystal_density_method 'not measured'
_exptl_crystal_description platelet
_exptl_crystal_F_000 3928
_exptl_crystal_size_max 0.150
_exptl_crystal_size_mid 0.100
_exptl_crystal_size_min 0.050
_refine_diff_density_max 0.998
_refine_diff_density_min -0.497
_refine_ls_extinction_method none
_refine_ls_goodness_of_fit_ref 1.062
_refine_ls_hydrogen_treatment constr
_refine_ls_matrix_type full
_refine_ls_number_parameters 987
_refine_ls_number_reflns 8549
_refine_ls_number_restraints 1606
_refine_ls_restrained_S_all 1.022
_refine_ls_R_factor_all 0.1110
_refine_ls_R_factor_gt 0.0698
_refine_ls_shift/su_max 0.001
_refine_ls_shift/su_mean 0.000
_refine_ls_structure_factor_coef Fsqd
_refine_ls_weighting_details 'w=1/[\s^2^(Fo^2^)+(0.0830P)^2^+25.4929P] where P=(Fo^2^+2Fc^2^)/3'
_refine_ls_weighting_scheme calc
_refine_ls_wR_factor_gt 0.1865
_refine_ls_wR_factor_ref 0.2098
_reflns_number_gt 5440
_reflns_number_total 8549
_reflns_threshold_expression 'I > 2\s(I)'
_cod_data_source_file 1-Me4.cif
_cod_data_source_block TPP_Al_azpMe4_90K
_cod_depositor_comments
;
The following automatic conversions were performed:

data item '_exptl_absorpt_correction_type' value 'Multi-Scan' was
changed to 'multi-scan' in accordance with the
/home/data/users/saulius/crontab/automatic-downloads/current/MDPI/lib/dictionaries/cif_core.dic
dictionary named 'cif_core.dic' version 2.4.2 last updated on
2011-04-26.

Automatic conversion script
Id: cif_fix_values 7556 2019-12-06 15:28:31Z antanas 
;
_cod_original_cell_volume 9705.(3)
_cod_original_formula_sum 'C56 H55 Al N4 O5.50 P'
_cod_database_code 1567241

loop_
_space_group_symop_operation_xyz
'x, y, z'
'-x, y, -z+1/2'
'x+1/2, y+1/2, z'
'-x+1/2, y+1/2, -z+1/2'
'-x, -y, -z'
'x, -y, z-1/2'
'-x+1/2, -y+1/2, -z'
'x+1/2, -y+1/2, z-1/2'

loop_
_atom_site_type_symbol
_atom_site_label
_atom_site_fract_x
_atom_site_fract_y
_atom_site_fract_z
_atom_site_U_iso_or_equiv
_atom_site_adp_type
_atom_site_calc_flag
_atom_site_refinement_flags_adp
_atom_site_refinement_flags_occupancy
_atom_site_refinement_flags_posn
_atom_site_occupancy
_atom_site_disorder_assembly
_atom_site_disorder_group
Al Al1 0.5 0.94781(7) 0.75 0.0331(4) Uani d TU P DS 1.0 . .
C C1 0.4513(5) 1.0146(7) 0.8437(7) 0.0359(19) Uani d U P D 0.514(4) A 1
C C2 0.4764(8) 1.0480(13) 0.9096(12) 0.039(2) Uani d U P D 0.514(4) A 1
C C3 0.4269(7) 1.0533(11) 0.9388(12) 0.038(2) Uani d U P D 0.514(4) A 1
H H3 0.433272 1.071679 0.981006 0.045 Uiso calc U P R 0.514(4) A 1
C C4 0.3646(8) 1.0327(10) 0.9098(10) 0.034(2) Uani d U P D 0.514(4) A 1
C C5 0.3416(5) 1.0103(6) 0.8569(6) 0.035(2) Uani d U P D 0.514(4) A 1
H H5 0.298787 1.004051 0.837902 0.042 Uiso calc U P R 0.514(4) A 1
C C6 0.4107(4) 0.9918(5) 0.8235(6) 0.0309(17) Uani d U P D 0.514(4) A 1
C C7 0.5359(12) 1.0603(8) 0.9392(13) 0.052(4) Uani d U P D 0.514(4) A 1
H H7A 0.537598 1.068065 0.985931 0.079 Uiso calc U P R 0.514(4) A 1
H H7B 0.550801 1.096498 0.919034 0.079 Uiso calc U P R 0.514(4) A 1
H H7C 0.562554 1.025103 0.93423 0.079 Uiso calc U P R 0.514(4) A 1
C C8 0.3063(11) 1.0572(9) 0.9521(11) 0.049(4) Uani d U P D 0.514(4) A 1
H H8A 0.294727 1.099662 0.939948 0.074 Uiso calc U P R 0.514(4) A 1
H H8B 0.322403 1.054754 0.999405 0.074 Uiso calc U P R 0.514(4) A 1
H H8C 0.269459 1.030832 0.940269 0.074 Uiso calc U P R 0.514(4) A 1
C C9 0.4283(5) 0.8757(7) 0.6529(7) 0.032(2) Uani d U P D 0.514(4) A 1
C C10 0.4031(8) 0.8391(13) 0.6027(12) 0.031(2) Uani d U P D 0.514(4) A 1
C C11 0.3409(7) 0.8282(14) 0.5699(13) 0.033(2) Uani d U P D 0.514(4) A 1
H H11 0.334654 0.804128 0.531073 0.039 Uiso calc U P R 0.514(4) A 1
C C12 0.2895(7) 0.8498(10) 0.5902(10) 0.031(2) Uani d U P D 0.514(4) A 1
C C13 0.3170(5) 0.8928(6) 0.6515(7) 0.033(2) Uani d U P D 0.514(4) A 1
H H13 0.28541 0.917443 0.664005 0.039 Uiso calc U P R 0.514(4) A 1
C C14 0.3589(4) 0.9004(5) 0.6800(6) 0.0266(17) Uani d U P D 0.514(4) A 1
C C15 0.4614(12) 0.8025(10) 0.5784(13) 0.044(4) Uani d U P D 0.514(4) A 1
H H15A 0.444664 0.777312 0.539884 0.066 Uiso calc U P R 0.514(4) A 1
H H15B 0.482917 0.776099 0.613872 0.066 Uiso calc U P R 0.514(4) A 1
H H15C 0.491039 0.832397 0.566948 0.066 Uiso calc U P R 0.514(4) A 1
C C16 0.2321(11) 0.8440(13) 0.5637(12) 0.051(4) Uani d U P D 0.514(4) A 1
H H16A 0.223569 0.866691 0.522214 0.076 Uiso calc U P R 0.514(4) A 1
H H16B 0.206158 0.86035 0.593167 0.076 Uiso calc U P R 0.514(4) A 1
H H16C 0.222443 0.800562 0.555226 0.076 Uiso calc U P R 0.514(4) A 1
O O1 0.4961(4) 1.0077(5) 0.8094(5) 0.0403(19) Uani d U P D 0.514(4) A 1
O O2 0.4864(4) 0.8871(5) 0.6814(5) 0.035(2) Uani d U P D 0.514(4) A 1
N N1 0.4116(2) 0.9563(3) 0.7673(3) 0.0257(13) Uani d U P D 0.514(4) A 1
N N2 0.3591(2) 0.9367(3) 0.7359(3) 0.0242(13) Uani d U P D 0.514(4) A 1
C C1' 0.4123(5) 0.8782(7) 0.6605(7) 0.0268(19) Uani d U P D 0.486(4) A 2
C C2' 0.4131(9) 0.8384(15) 0.5986(13) 0.034(2) Uani d U P D 0.486(4) A 2
C C3' 0.3528(8) 0.8290(14) 0.5715(14) 0.032(2) Uani d U P D 0.486(4) A 2
H H3' 0.343414 0.80333 0.533998 0.038 Uiso calc U P R 0.486(4) A 2
C C4' 0.3012(7) 0.8558(11) 0.5963(11) 0.034(2) Uani d U P D 0.486(4) A 2
C C5' 0.2984(4) 0.8853(7) 0.6455(7) 0.028(2) Uani d U P D 0.486(4) A 2
H H5' 0.262367 0.895926 0.662359 0.034 Uiso calc U P R 0.486(4) A 2
C C6' 0.3799(4) 0.9040(6) 0.6787(6) 0.0307(19) Uani d U P D 0.486(4) A 2
C C7' 0.4618(13) 0.8170(10) 0.5742(14) 0.045(4) Uani d U P D 0.486(4) A 2
H H7'1 0.44636 0.796875 0.532034 0.068 Uiso calc U P R 0.486(4) A 2
H H7'2 0.485379 0.787447 0.604968 0.068 Uiso calc U P R 0.486(4) A 2
H H7'3 0.489205 0.851191 0.567913 0.068 Uiso calc U P R 0.486(4) A 2
C C8' 0.2270(10) 0.8346(12) 0.5509(12) 0.042(4) Uani d U P D 0.486(4) A 2
H H8'A 0.206988 0.870278 0.526951 0.062 Uiso calc U P R 0.486(4) A 2
H H8'B 0.200877 0.81958 0.580933 0.062 Uiso calc U P R 0.486(4) A 2
H H8'C 0.231997 0.802159 0.519789 0.062 Uiso calc U P R 0.486(4) A 2
C C9' 0.4692(4) 1.0154(8) 0.8507(7) 0.0335(19) Uani d U P D 0.486(4) A 2
C C10' 0.4653(8) 1.0452(13) 0.9065(13) 0.038(2) Uani d U P D 0.486(4) A 2
C C11' 0.4149(7) 1.0578(12) 0.9384(12) 0.034(2) Uani d U P D 0.486(4) A 2
H H11' 0.423616 1.080478 0.978102 0.041 Uiso calc U P R 0.486(4) A 2
C C12' 0.3550(8) 1.0396(10) 0.9159(10) 0.035(2) Uani d U P D 0.486(4) A 2
C C13' 0.3583(5) 1.0008(6) 0.8513(6) 0.028(2) Uani d U P D 0.486(4) A 2
H H13' 0.321918 0.976466 0.837877 0.033 Uiso calc U P R 0.486(4) A 2
C C14' 0.3887(4) 0.9955(6) 0.8216(6) 0.0315(19) Uani d U P D 0.486(4) A 2
C C15' 0.5341(12) 1.0781(8) 0.9343(13) 0.051(4) Uani d U P D 0.486(4) A 2
H H15D 0.56679 1.046665 0.942502 0.077 Uiso calc U P R 0.486(4) A 2
H H15E 0.532784 1.099946 0.975169 0.077 Uiso calc U P R 0.486(4) A 2
H H15F 0.543363 1.10721 0.901559 0.077 Uiso calc U P R 0.486(4) A 2
C C16' 0.3083(12) 1.0424(10) 0.9434(12) 0.045(4) Uani d U P D 0.486(4) A 2
H H16D 0.317213 1.070779 0.980565 0.067 Uiso calc U P R 0.486(4) A 2
H H16E 0.299602 1.001557 0.959112 0.067 Uiso calc U P R 0.486(4) A 2
H H16F 0.27176 1.056928 0.911841 0.067 Uiso calc U P R 0.486(4) A 2
O O1' 0.4702(4) 0.8873(6) 0.6929(5) 0.0299(18) Uani d U P D 0.486(4) A 2
O O2' 0.5166(3) 1.0060(5) 0.8210(5) 0.0345(19) Uani d U P D 0.486(4) A 2
N N1' 0.4042(3) 0.9406(3) 0.7334(3) 0.0388(16) Uani d U P D 0.486(4) A 2
N N2' 0.3645(3) 0.9619(3) 0.7639(3) 0.0372(16) Uani d U P D 0.486(4) A 2
Al Al2 0.5 0.44035(7) 0.75 0.0328(4) Uani d TU P S 1.0 . .
C C17 0.5442(6) 0.4915(4) 0.6429(5) 0.0285(17) Uani d U P D 0.5 B 1
C C18 0.5662(10) 0.4973(5) 0.5843(6) 0.034(2) Uani d U P D 0.5 B 1
C C19 0.5716(10) 0.5562(5) 0.5611(6) 0.036(2) Uani d U P D 0.5 B 1
H H19 0.589472 0.561004 0.523241 0.043 Uiso calc U P R 0.5 B 1
C C20 0.5521(11) 0.6098(5) 0.5903(7) 0.034(2) Uani d U P D 0.5 B 1
C C21 0.5308(6) 0.6026(4) 0.6490(5) 0.031(2) Uani d U P D 0.5 B 1
H H21 0.51987 0.637493 0.671608 0.037 Uiso calc U P R 0.5 B 1
C C22 0.5258(5) 0.5453(4) 0.6736(4) 0.0279(17) Uani d U P D 0.5 B 1
C C23 0.5861(11) 0.4416(6) 0.5511(9) 0.052(4) Uani d U P D 0.5 B 1
H H23A 0.601993 0.454191 0.512207 0.077 Uiso calc U P R 0.5 B 1
H H23B 0.550108 0.414269 0.537877 0.077 Uiso calc U P R 0.5 B 1
H H23C 0.619021 0.419968 0.581469 0.077 Uiso calc U P R 0.5 B 1
C C24 0.5553(9) 0.6708(6) 0.5575(8) 0.043(3) Uani d U P D 0.5 B 1
H H24A 0.576015 0.665883 0.520025 0.065 Uiso calc U P R 0.5 B 1
H H24B 0.579126 0.699671 0.588878 0.065 Uiso calc U P R 0.5 B 1
H H24C 0.512877 0.686564 0.542199 0.065 Uiso calc U P R 0.5 B 1
O O3 0.5383(4) 0.4380(3) 0.6713(3) 0.0308(15) Uani d U P D 0.5 B 1
N N3 0.5025(3) 0.5328(3) 0.7305(3) 0.0308(15) Uani d U P D 0.5 B 1
C C17' 0.5429(6) 0.5096(4) 0.6554(4) 0.0294(18) Uani d U P D 0.5 B 2
C C18' 0.5614(11) 0.5065(5) 0.5930(6) 0.036(2) Uani d U P D 0.5 B 2
C C19' 0.5631(10) 0.5596(5) 0.5570(6) 0.037(2) Uani d U P D 0.5 B 2
H H19' 0.56855 0.556063 0.512893 0.044 Uiso calc U P R 0.5 B 2
C C20' 0.5572(11) 0.6187(5) 0.5827(7) 0.033(2) Uani d U P D 0.5 B 2
C C21' 0.5389(6) 0.6204(4) 0.6425(5) 0.0289(19) Uani d U P D 0.5 B 2
H H21' 0.531098 0.659119 0.660106 0.035 Uiso calc U P R 0.5 B 2
C C22' 0.5314(5) 0.5677(4) 0.6786(4) 0.0278(18) Uani d U P D 0.5 B 2
C C23' 0.5731(10) 0.4455(6) 0.5636(8) 0.046(3) Uani d U P D 0.5 B 2
H H23D 0.540345 0.416475 0.569608 0.068 Uiso calc U P R 0.5 B 2
H H23E 0.61396 0.4297 0.585464 0.068 Uiso calc U P R 0.5 B 2
H H23F 0.572562 0.450564 0.516703 0.068 Uiso calc U P R 0.5 B 2
C C24' 0.5664(9) 0.6760(6) 0.5460(8) 0.042(3) Uani d U P D 0.5 B 2
H H24D 0.610013 0.678419 0.540602 0.063 Uiso calc U P R 0.5 B 2
H H24E 0.556649 0.711792 0.570668 0.063 Uiso calc U P R 0.5 B 2
H H24F 0.538695 0.675334 0.502819 0.063 Uiso calc U P R 0.5 B 2
O O3' 0.5420(4) 0.4575(3) 0.6884(3) 0.0327(16) Uani d U P D 0.5 B 2
N N3' 0.5109(3) 0.5775(3) 0.7376(3) 0.0308(16) Uani d U P D 0.5 B 2
C C25 0.4099(6) 0.3719(4) 0.6619(6) 0.0297(18) Uani d U P D 0.5 B 1
C C26 0.3590(14) 0.3753(6) 0.6064(14) 0.034(2) Uani d U P D 0.5 B 1
C C27 0.3402(13) 0.3237(6) 0.5692(12) 0.037(2) Uani d U P D 0.5 B 1
H H27 0.308628 0.327842 0.530829 0.044 Uiso calc U P R 0.5 B 1
C C28 0.3659(6) 0.2653(5) 0.5859(6) 0.032(2) Uani d U P D 0.5 B 1
C C29 0.4127(4) 0.2625(4) 0.6403(5) 0.0290(19) Uani d U P D 0.5 B 1
H H29 0.431256 0.223862 0.652915 0.035 Uiso calc U P R 0.5 B 1
C C30 0.4346(4) 0.3140(4) 0.6784(5) 0.0288(18) Uani d U P D 0.5 B 1
C C31 0.3293(11) 0.4362(7) 0.5878(11) 0.041(4) Uani d U P D 0.5 B 1
H H31A 0.361877 0.46639 0.584681 0.061 Uiso calc U P R 0.5 B 1
H H31B 0.306085 0.449278 0.621248 0.061 Uiso calc U P R 0.5 B 1
H H31C 0.300635 0.432796 0.545363 0.061 Uiso calc U P R 0.5 B 1
C C32 0.3431(6) 0.2099(5) 0.5455(7) 0.040(3) Uani d U P D 0.5 B 1
H H32A 0.297442 0.211363 0.532603 0.061 Uiso calc U P R 0.5 B 1
H H32B 0.355557 0.172793 0.571262 0.061 Uiso calc U P R 0.5 B 1
H H32C 0.361534 0.2094 0.506105 0.061 Uiso calc U P R 0.5 B 1
O O4 0.4248(5) 0.4229(3) 0.6968(4) 0.0318(16) Uani d U P D 0.5 B 1
N N4 0.4825(3) 0.3031(3) 0.7326(3) 0.0328(14) Uani d U P D 0.5 B 1
C C25' 0.4056(6) 0.3881(4) 0.6593(6) 0.0299(17) Uani d U P D 0.5 B 2
C C26' 0.3572(14) 0.3827(6) 0.6041(14) 0.034(2) Uani d U P D 0.5 B 2
C C27' 0.3459(13) 0.3248(6) 0.5766(12) 0.037(2) Uani d U P D 0.5 B 2
H H27' 0.313456 0.320568 0.539119 0.044 Uiso calc U P R 0.5 B 2
C C28' 0.3799(6) 0.2720(5) 0.6011(6) 0.033(2) Uani d U P D 0.5 B 2
C C29' 0.4281(5) 0.2788(4) 0.6555(5) 0.0316(19) Uani d U P D 0.5 B 2
H H29' 0.451773 0.244158 0.673315 0.038 Uiso calc U P R 0.5 B 2
C C30' 0.4414(4) 0.3353(4) 0.6834(5) 0.0296(17) Uani d U P D 0.5 B 2
C C31' 0.3176(11) 0.4365(6) 0.5783(12) 0.039(4) Uani d U P D 0.5 B 2
H H31D 0.342541 0.46572 0.55856 0.059 Uiso calc U P R 0.5 B 2
H H31E 0.302277 0.456348 0.614387 0.059 Uiso calc U P R 0.5 B 2
H H31F 0.281977 0.422641 0.545144 0.059 Uiso calc U P R 0.5 B 2
C C32' 0.3645(6) 0.2121(5) 0.5662(6) 0.044(3) Uani d U P D 0.5 B 2
H H32D 0.378524 0.213079 0.524198 0.067 Uiso calc U P R 0.5 B 2
H H32E 0.319186 0.205465 0.558201 0.067 Uiso calc U P R 0.5 B 2
H H32F 0.385702 0.178707 0.59324 0.067 Uiso calc U P R 0.5 B 2
O O4' 0.4221(5) 0.4414(3) 0.6887(4) 0.0326(17) Uani d U P D 0.5 B 2
N N4' 0.4912(4) 0.3477(3) 0.7360(4) 0.0297(17) Uani d U P D 0.5 B 2
P P1 0.25204(4) 0.69375(4) 0.74929(5) 0.0318(3) Uani d U . . 1.0 . .
C C33 0.29877(18) 0.75090(17) 0.7968(2) 0.0372(9) Uani d U . . 1.0 . .
C C34 0.35689(18) 0.76916(19) 0.7843(2) 0.0425(10) Uani d U . . 1.0 . .
H H34 0.373461 0.749581 0.750621 0.051 Uiso calc U . R 1.0 . .
C C35 0.3899(2) 0.8151(2) 0.8203(2) 0.0478(11) Uani d U . . 1.0 . .
H H35 0.429426 0.826975 0.81179 0.057 Uiso calc U . R 1.0 . .
C C36 0.3662(2) 0.8441(2) 0.8688(2) 0.0530(12) Uani d U . . 1.0 . .
H H36 0.389464 0.875923 0.893607 0.064 Uiso calc U . R 1.0 . .
C C37 0.3085(2) 0.8270(2) 0.8817(2) 0.0529(11) Uani d U . . 1.0 . .
H H37 0.292017 0.847458 0.914975 0.063 Uiso calc U . R 1.0 . .
C C38 0.2750(2) 0.78022(19) 0.8461(2) 0.0458(10) Uani d U . . 1.0 . .
H H38 0.235735 0.768088 0.855209 0.055 Uiso calc U . R 1.0 . .
C C39 0.18458(17) 0.72791(18) 0.6992(2) 0.0350(9) Uani d U . . 1.0 . .
C C40 0.16727(18) 0.78798(18) 0.7077(2) 0.0402(10) Uani d U . . 1.0 . .
H H40 0.192501 0.813002 0.739823 0.048 Uiso calc U . R 1.0 . .
C C41 0.1133(2) 0.8116(2) 0.6696(2) 0.0476(11) Uani d U . . 1.0 . .
H H41 0.101581 0.852869 0.675439 0.057 Uiso calc U . R 1.0 . .
C C42 0.0763(2) 0.7753(2) 0.6229(2) 0.0509(11) Uani d U . . 1.0 . .
H H42 0.039309 0.791694 0.596733 0.061 Uiso calc U . R 1.0 . .
C C43 0.0932(2) 0.7152(2) 0.6143(2) 0.0500(11) Uani d U . . 1.0 . .
H H43 0.067431 0.69032 0.582506 0.06 Uiso calc U . R 1.0 . .
C C44 0.14738(18) 0.6911(2) 0.6518(2) 0.0415(10) Uani d U . . 1.0 . .
H H44 0.159204 0.649993 0.645326 0.05 Uiso calc U . R 1.0 . .
C C45 0.29702(17) 0.65680(18) 0.6972(2) 0.0355(9) Uani d U . . 1.0 . .
C C46 0.31939(19) 0.59742(18) 0.7094(2) 0.0412(10) Uani d U . . 1.0 . .
H H46 0.30807 0.573936 0.743734 0.049 Uiso calc U . R 1.0 . .
C C47 0.35847(19) 0.5729(2) 0.6708(2) 0.0499(11) Uani d U . . 1.0 . .
H H47 0.37382 0.532319 0.678727 0.06 Uiso calc U . R 1.0 . .
C C48 0.3751(2) 0.6066(2) 0.6216(2) 0.0516(12) Uani d U . . 1.0 . .
H H48 0.402116 0.589254 0.595817 0.062 Uiso calc U . R 1.0 . .
C C49 0.35298(19) 0.6655(2) 0.6090(2) 0.0489(11) Uani d U . . 1.0 . .
H H49 0.364718 0.68852 0.574604 0.059 Uiso calc U . R 1.0 . .
C C50 0.31375(18) 0.6911(2) 0.6465(2) 0.0419(10) Uani d U . . 1.0 . .
H H50 0.29834 0.731613 0.63797 0.05 Uiso calc U . R 1.0 . .
C C51 0.22926(18) 0.63881(17) 0.80375(19) 0.0348(9) Uani d U . . 1.0 . .
C C52 0.16778(19) 0.61768(18) 0.7957(2) 0.0384(9) Uani d U . . 1.0 . .
H H52 0.136255 0.634611 0.76237 0.046 Uiso calc U . R 1.0 . .
C C53 0.1526(2) 0.57175(19) 0.8365(2) 0.0475(11) Uani d U . . 1.0 . .
H H53 0.11079 0.55747 0.831431 0.057 Uiso calc U . R 1.0 . .
C C54 0.1990(2) 0.5473(2) 0.8843(2) 0.0522(12) Uani d U . . 1.0 . .
H H54 0.188976 0.51575 0.911939 0.063 Uiso calc U . R 1.0 . .
C C55 0.2602(2) 0.5681(2) 0.8925(2) 0.0528(12) Uani d U . . 1.0 . .
H H55 0.291698 0.550776 0.925519 0.063 Uiso calc U . R 1.0 . .
C C56 0.2752(2) 0.61387(19) 0.8529(2) 0.0447(10) Uani d U . . 1.0 . .
H H56 0.316927 0.628532 0.859026 0.054 Uiso calc U . R 1.0 . .
O O5 0.5 1.1326(3) 0.75 0.153(3) Uani d T P S 1.0 . .
O O6 0.3157(3) 0.4483(3) 0.7637(4) 0.174(3) Uani d . . . 1.0 . .

loop_
_atom_site_aniso_label
_atom_site_aniso_U_11
_atom_site_aniso_U_22
_atom_site_aniso_U_33
_atom_site_aniso_U_12
_atom_site_aniso_U_13
_atom_site_aniso_U_23
Al1 0.0233(8) 0.0248(8) 0.0526(11) 0 0.0113(7) 0
C1 0.033(4) 0.029(3) 0.049(4) 0.000(4) 0.017(4) 0.000(3)
C2 0.032(5) 0.036(4) 0.052(4) -0.006(4) 0.014(4) -0.004(3)
C3 0.032(5) 0.037(4) 0.045(4) -0.005(4) 0.010(4) -0.004(3)
C4 0.032(5) 0.031(4) 0.045(4) -0.004(4) 0.020(3) -0.001(3)
C5 0.032(5) 0.030(4) 0.046(4) -0.002(4) 0.014(4) 0.002(3)
C6 0.027(4) 0.026(3) 0.043(3) -0.002(3) 0.016(3) 0.000(3)
C7 0.055(6) 0.039(9) 0.070(7) -0.001(7) 0.027(5) 0.005(7)
C8 0.042(6) 0.044(9) 0.066(8) -0.017(6) 0.022(6) -0.009(7)
C9 0.024(4) 0.028(3) 0.043(4) 0.006(4) 0.007(3) 0.005(3)
C10 0.022(5) 0.031(3) 0.043(4) 0.005(4) 0.010(4) 0.005(3)
C11 0.022(5) 0.035(3) 0.039(4) 0.000(5) 0.004(4) 0.003(3)
C12 0.023(5) 0.031(4) 0.037(4) -0.001(4) 0.004(4) 0.002(3)
C13 0.025(5) 0.032(4) 0.041(4) 0.005(4) 0.003(4) 0.004(3)
C14 0.017(4) 0.026(3) 0.038(3) 0.004(3) 0.010(3) 0.001(3)
C15 0.038(6) 0.040(9) 0.057(7) 0.004(6) 0.016(5) 0.006(7)
C16 0.043(7) 0.062(9) 0.048(9) -0.003(6) 0.008(6) 0.000(7)
O1 0.034(4) 0.035(3) 0.055(4) 0.002(4) 0.017(3) 0.001(3)
O2 0.023(4) 0.033(3) 0.049(4) 0.004(3) 0.005(3) -0.004(3)
N1 0.022(3) 0.021(3) 0.037(3) -0.001(2) 0.014(3) -0.003(3)
N2 0.018(3) 0.020(3) 0.035(3) -0.001(2) 0.008(3) -0.001(2)
C1' 0.018(4) 0.026(3) 0.038(4) 0.004(4) 0.010(3) 0.005(3)
C2' 0.027(5) 0.032(3) 0.042(4) 0.002(5) 0.005(4) 0.004(3)
C3' 0.026(5) 0.033(4) 0.038(4) 0.005(5) 0.008(4) -0.003(3)
C4' 0.022(5) 0.037(4) 0.041(4) 0.002(4) 0.005(4) 0.005(3)
C5' 0.018(4) 0.028(4) 0.037(4) 0.001(4) 0.003(4) 0.004(3)
C6' 0.023(4) 0.028(3) 0.041(3) 0.003(3) 0.006(3) 0.000(3)
C7' 0.043(7) 0.032(8) 0.054(7) 0.012(6) -0.008(6) 0.010(6)
C8' 0.025(6) 0.053(8) 0.048(9) 0.006(5) 0.009(6) -0.008(6)
C9' 0.027(4) 0.028(3) 0.047(4) -0.005(4) 0.012(4) 0.000(3)
C10' 0.029(5) 0.036(4) 0.053(4) -0.006(4) 0.013(4) -0.003(3)
C11' 0.027(5) 0.035(4) 0.044(4) -0.001(4) 0.017(4) -0.005(3)
C12' 0.033(5) 0.028(4) 0.048(4) -0.003(4) 0.012(4) -0.003(3)
C13' 0.023(4) 0.021(4) 0.043(4) -0.001(4) 0.014(4) -0.005(3)
C14' 0.030(4) 0.024(3) 0.042(3) -0.003(4) 0.010(4) -0.001(3)
C15' 0.044(6) 0.037(9) 0.075(8) -0.002(7) 0.018(6) -0.001(7)
C16' 0.046(6) 0.038(8) 0.054(7) -0.010(6) 0.018(5) -0.026(6)
O1' 0.018(4) 0.032(3) 0.042(4) 0.004(3) 0.011(3) 0.001(3)
O2' 0.027(4) 0.031(3) 0.048(4) 0.001(3) 0.015(3) -0.008(3)
N1' 0.037(3) 0.033(3) 0.048(4) 0.002(3) 0.012(3) 0.003(3)
N2' 0.033(3) 0.031(3) 0.049(4) -0.001(3) 0.011(3) 0.003(3)
Al2 0.0252(8) 0.0221(8) 0.0533(11) 0 0.0128(7) 0
C17 0.029(3) 0.024(4) 0.036(3) 0.016(3) 0.016(3) -0.001(3)
C18 0.036(4) 0.033(4) 0.038(4) 0.014(4) 0.018(3) 0.001(3)
C19 0.037(5) 0.041(4) 0.035(4) 0.014(3) 0.018(3) 0.005(3)
C20 0.037(4) 0.033(4) 0.037(4) 0.006(4) 0.018(3) 0.009(3)
C21 0.033(4) 0.026(4) 0.038(4) 0.007(4) 0.017(3) 0.008(4)
C22 0.028(3) 0.022(4) 0.039(3) 0.003(3) 0.018(3) 0.005(3)
C23 0.063(9) 0.042(6) 0.060(8) 0.021(5) 0.035(6) 0.002(5)
C24 0.052(6) 0.040(5) 0.049(6) 0.001(4) 0.037(5) 0.004(4)
O3 0.033(2) 0.026(3) 0.036(3) 0.008(2) 0.014(2) -0.004(2)
N3 0.031(3) 0.027(3) 0.036(4) 0.004(3) 0.012(3) -0.001(2)
C17' 0.032(3) 0.026(4) 0.034(3) 0.011(3) 0.015(3) 0.002(3)
C18' 0.038(4) 0.035(4) 0.039(4) 0.016(4) 0.019(3) -0.002(3)
C19' 0.038(5) 0.041(4) 0.034(4) 0.011(3) 0.015(3) 0.008(3)
C20' 0.036(4) 0.034(4) 0.035(4) 0.006(4) 0.017(3) 0.008(3)
C21' 0.029(4) 0.025(4) 0.037(4) 0.000(4) 0.016(3) 0.012(3)
C22' 0.028(3) 0.022(4) 0.037(3) 0.005(3) 0.015(3) 0.004(3)
C23' 0.056(8) 0.047(6) 0.042(7) 0.019(5) 0.033(5) 0.004(4)
C24' 0.055(6) 0.037(5) 0.045(5) 0.006(4) 0.037(5) 0.011(4)
O3' 0.036(2) 0.026(3) 0.039(3) 0.008(2) 0.013(2) -0.003(2)
N3' 0.029(4) 0.027(3) 0.040(4) -0.001(3) 0.013(3) -0.001(3)
C25 0.031(3) 0.023(4) 0.038(3) 0.010(3) 0.014(3) 0.003(3)
C26 0.031(4) 0.032(4) 0.042(4) 0.012(4) 0.010(3) 0.008(4)
C27 0.035(4) 0.039(4) 0.036(5) 0.005(3) 0.005(3) 0.003(3)
C28 0.031(4) 0.035(4) 0.028(4) 0.003(3) 0.004(3) -0.002(3)
C29 0.030(4) 0.023(4) 0.034(4) 0.000(3) 0.007(3) -0.006(3)
C30 0.029(3) 0.021(4) 0.037(3) 0.004(3) 0.009(3) -0.003(3)
C31 0.040(8) 0.050(7) 0.026(6) 0.008(5) -0.007(5) -0.001(5)
C32 0.039(7) 0.035(5) 0.043(8) 0.008(5) -0.003(5) -0.006(5)
O4 0.030(3) 0.023(3) 0.043(3) 0.011(3) 0.007(2) 0.010(3)
N4 0.032(3) 0.026(3) 0.042(4) -0.004(3) 0.010(3) -0.004(3)
C25' 0.028(3) 0.021(4) 0.043(3) 0.015(3) 0.013(3) 0.006(3)
C26' 0.030(4) 0.034(4) 0.041(4) 0.007(4) 0.013(3) 0.006(4)
C27' 0.033(4) 0.042(4) 0.036(5) 0.003(3) 0.005(3) 0.004(3)
C28' 0.031(5) 0.033(4) 0.034(5) 0.001(3) 0.003(3) -0.004(3)
C29' 0.031(4) 0.028(4) 0.034(4) 0.000(3) 0.004(3) -0.003(3)
C30' 0.031(3) 0.023(4) 0.036(3) 0.004(3) 0.010(3) -0.002(3)
C31' 0.031(7) 0.030(6) 0.050(8) 0.009(4) -0.006(5) 0.005(5)
C32' 0.046(8) 0.044(6) 0.039(7) 0.007(5) -0.002(5) 0.005(5)
O4' 0.028(3) 0.021(3) 0.047(3) 0.014(3) 0.004(2) 0.007(3)
N4' 0.032(4) 0.022(3) 0.038(5) 0.002(3) 0.015(3) 0.003(3)
P1 0.0268(5) 0.0266(5) 0.0429(6) 0.0011(4) 0.0086(4) 0.0020(4)
C33 0.033(2) 0.029(2) 0.048(2) -0.0040(16) 0.0060(18) 0.0052(17)
C34 0.032(2) 0.040(2) 0.054(3) -0.0058(18) 0.0041(19) 0.0128(19)
C35 0.034(2) 0.041(2) 0.062(3) -0.0112(19) -0.003(2) 0.020(2)
C36 0.049(3) 0.035(2) 0.066(3) -0.013(2) -0.011(2) 0.007(2)
C37 0.051(3) 0.040(2) 0.066(3) -0.006(2) 0.006(2) -0.007(2)
C38 0.040(2) 0.039(2) 0.061(3) -0.0102(19) 0.015(2) -0.008(2)
C39 0.0306(19) 0.033(2) 0.044(2) 0.0071(16) 0.0148(17) 0.0035(17)
C40 0.037(2) 0.037(2) 0.052(2) 0.0086(18) 0.0196(19) 0.0062(18)
C41 0.043(2) 0.045(2) 0.061(3) 0.020(2) 0.026(2) 0.017(2)
C42 0.035(2) 0.065(3) 0.056(3) 0.015(2) 0.017(2) 0.020(2)
C43 0.040(2) 0.061(3) 0.048(3) 0.005(2) 0.007(2) 0.004(2)
C44 0.037(2) 0.042(2) 0.045(2) 0.0074(19) 0.0061(19) -0.0009(19)
C45 0.0291(19) 0.032(2) 0.045(2) 0.0039(16) 0.0061(17) -0.0013(17)
C46 0.036(2) 0.036(2) 0.049(2) 0.0065(18) 0.0025(19) -0.0021(18)
C47 0.037(2) 0.046(3) 0.062(3) 0.019(2) -0.001(2) -0.012(2)
C48 0.032(2) 0.066(3) 0.057(3) 0.011(2) 0.008(2) -0.016(2)
C49 0.038(2) 0.061(3) 0.049(3) 0.008(2) 0.014(2) -0.004(2)
C50 0.036(2) 0.043(2) 0.050(2) 0.0083(18) 0.0151(19) 0.0032(19)
C51 0.037(2) 0.0273(19) 0.039(2) -0.0018(16) 0.0070(17) -0.0015(16)
C52 0.040(2) 0.032(2) 0.045(2) -0.0068(17) 0.0126(19) -0.0053(18)
C53 0.057(3) 0.036(2) 0.054(3) -0.020(2) 0.023(2) -0.011(2)
C54 0.078(3) 0.034(2) 0.048(3) -0.015(2) 0.021(2) 0.0002(19)
C55 0.070(3) 0.041(2) 0.046(3) 0.001(2) 0.007(2) 0.005(2)
C56 0.049(2) 0.038(2) 0.045(2) -0.001(2) 0.003(2) 0.0051(19)
O5 0.189(8) 0.067(5) 0.225(10) 0 0.094(8) 0
O6 0.149(6) 0.178(7) 0.199(7) 0.017(5) 0.043(5) 0.009(5)

loop_
_atom_type_symbol
_atom_type_description
_atom_type_scat_dispersion_real
_atom_type_scat_dispersion_imag
_atom_type_scat_source
C C 0.0033 0.0016 'International Tables Vol C Tables 4.2.6.8 and 6.1.1.4'
H H 0.0000 0.0000 'International Tables Vol C Tables 4.2.6.8 and 6.1.1.4'
Al Al 0.0645 0.0514 'International Tables Vol C Tables 4.2.6.8 and 6.1.1.4'
N N 0.0061 0.0033 'International Tables Vol C Tables 4.2.6.8 and 6.1.1.4'
O O 0.0106 0.0060 'International Tables Vol C Tables 4.2.6.8 and 6.1.1.4'
P P 0.1023 0.0942 'International Tables Vol C Tables 4.2.6.8 and 6.1.1.4'

loop_
_geom_angle_atom_site_label_1
_geom_angle_atom_site_label_2
_geom_angle_atom_site_label_3
_geom_angle_site_symmetry_1
_geom_angle_site_symmetry_3
_geom_angle
_geom_angle_publ_flag
O1 Al1 O1 2_656 . 87.7(8) ?
O1 Al1 O2 2_656 2_656 168.5(3) ?
O1 Al1 O2 . 2_656 90.7(5) ?
O1 Al1 O2 2_656 . 90.7(5) ?
O1 Al1 O2 . . 168.5(3) ?
O2 Al1 O2 2_656 . 93.1(8) ?
O1' Al1 O2' . . 166.7(4) ?
O1' Al1 O2' 2_656 . 89.3(5) ?
O1 Al1 O2' 2_656 2_656 13.9(4) ?
O1 Al1 O2' . 2_656 91.2(2) ?
O2 Al1 O2' 2_656 2_656 177.3(4) ?
O2 Al1 O2' . 2_656 84.7(6) ?
O1 Al1 N1 2_656 2_656 69.0(3) ?
O1 Al1 N1 . 2_656 103.2(3) ?
O2 Al1 N1 2_656 2_656 100.3(3) ?
O2 Al1 N1 . 2_656 86.9(3) ?
O1 Al1 N1 2_656 . 103.2(3) ?
O1 Al1 N1 . . 69.0(3) ?
O2 Al1 N1 2_656 . 86.9(3) ?
O2 Al1 N1 . . 100.3(3) ?
N1 Al1 N1 2_656 . 169.6(3) ?
O1 Al1 N1' 2_656 2_656 89.3(3) ?
O1 Al1 N1' . 2_656 97.0(3) ?
O2 Al1 N1' 2_656 2_656 79.6(3) ?
O2 Al1 N1' . 2_656 94.4(3) ?
N1 Al1 N1' 2_656 2_656 21.7(2) ?
N1 Al1 N1' . 2_656 160.5(3) ?
O1' Al1 N1' . . 67.1(3) ?
O1' Al1 N1' 2_656 . 106.1(3) ?
O2' Al1 N1' . . 102.2(3) ?
O2' Al1 N1' 2_656 . 83.7(3) ?
N1' Al1 N1' 2_656 . 171.3(4) ?
C6 C1 O1 . . 112.9(12) ?
C6 C1 C2 . . 135.5(16) ?
O1 C1 C2 . . 110.9(10) ?
C3 C2 C7 . . 124.(2) ?
C3 C2 C1 . . 105.3(13) ?
C7 C2 C1 . . 129.6(19) ?
C2 C3 C4 . . 123.8(16) ?
C2 C3 H3 . . 118.1 ?
C4 C3 H3 . . 118.1 ?
C5 C4 C3 . . 133.5(14) ?
C5 C4 C8 . . 111.3(16) ?
C3 C4 C8 . . 114.1(14) ?
C4 C5 C6 . . 102.0(11) ?
C4 C5 H5 . . 129.0 ?
C6 C5 H5 . . 129.0 ?
C1 C6 N1 . . 117.1(10) ?
C1 C6 C5 . . 116.4(12) ?
N1 C6 C5 . . 125.8(8) ?
C2 C7 H7A . . 109.5 ?
C2 C7 H7B . . 109.5 ?
H7A C7 H7B . . 109.5 ?
C2 C7 H7C . . 109.5 ?
H7A C7 H7C . . 109.5 ?
H7B C7 H7C . . 109.5 ?
C4 C8 H8A . . 109.5 ?
C4 C8 H8B . . 109.5 ?
H8A C8 H8B . . 109.5 ?
C4 C8 H8C . . 109.5 ?
H8A C8 H8C . . 109.5 ?
H8B C8 H8C . . 109.5 ?
O2 C9 C10 . . 132.4(11) ?
O2 C9 C14 . . 126.8(10) ?
C10 C9 C14 . . 100.4(10) ?
C9 C10 C11 . . 133.0(15) ?
C9 C10 C15 . . 107.6(15) ?
C11 C10 C15 . . 119.4(18) ?
C12 C11 C10 . . 124.3(16) ?
C12 C11 H11 . . 117.8 ?
C10 C11 H11 . . 117.8 ?
C16 C12 C11 . . 129.3(18) ?
C16 C12 C13 . . 125.9(18) ?
C11 C12 C13 . . 104.3(11) ?
C14 C13 C12 . . 136.5(15) ?
C14 C13 H13 . . 111.8 ?
C12 C13 H13 . . 111.8 ?
C13 C14 N2 . . 116.0(10) ?
C13 C14 C9 . . 119.4(12) ?
N2 C14 C9 . . 124.2(8) ?
C10 C15 H15A . . 109.5 ?
C10 C15 H15B . . 109.5 ?
H15A C15 H15B . . 109.5 ?
C10 C15 H15C . . 109.5 ?
H15A C15 H15C . . 109.5 ?
H15B C15 H15C . . 109.5 ?
C12 C16 H16A . . 109.5 ?
C12 C16 H16B . . 109.5 ?
H16A C16 H16B . . 109.5 ?
C12 C16 H16C . . 109.5 ?
H16A C16 H16C . . 109.5 ?
H16B C16 H16C . . 109.5 ?
C1 O1 Al1 . . 125.9(8) ?
C9 O2 Al1 . . 117.3(6) ?
N2 N1 C6 . . 117.0(6) ?
N2 N1 Al1 . . 131.6(4) ?
C6 N1 Al1 . . 111.4(4) ?
N1 N2 C14 . . 118.0(6) ?
C6' C1' O1' . . 112.6(12) ?
C6' C1' C2' . . 136.7(16) ?
O1' C1' C2' . . 110.0(10) ?
C3' C2' C7' . . 125.(2) ?
C3' C2' C1' . . 105.3(13) ?
C7' C2' C1' . . 130.(2) ?
C2' C3' C4' . . 123.7(16) ?
C2' C3' H3' . . 118.1 ?
C4' C3' H3' . . 118.1 ?
C5' C4' C3' . . 132.9(13) ?
C5' C4' C8' . . 113.2(16) ?
C3' C4' C8' . . 113.5(14) ?
C4' C5' C6' . . 103.4(12) ?
C4' C5' H5' . . 128.3 ?
C6' C5' H5' . . 128.3 ?
C1' C6' N1' . . 115.5(10) ?
C1' C6' C5' . . 115.2(12) ?
N1' C6' C5' . . 128.3(9) ?
C2' C7' H7'1 . . 109.5 ?
C2' C7' H7'2 . . 109.5 ?
H7'1 C7' H7'2 . . 109.5 ?
C2' C7' H7'3 . . 109.5 ?
H7'1 C7' H7'3 . . 109.5 ?
H7'2 C7' H7'3 . . 109.5 ?
C4' C8' H8'A . . 109.5 ?
C4' C8' H8'B . . 109.5 ?
H8'A C8' H8'B . . 109.5 ?
C4' C8' H8'C . . 109.5 ?
H8'A C8' H8'C . . 109.5 ?
H8'B C8' H8'C . . 109.5 ?
O2' C9' C10' . . 131.7(11) ?
O2' C9' C14' . . 127.5(10) ?
C10' C9' C14' . . 100.7(11) ?
C9' C10' C11' . . 133.0(14) ?
C9' C10' C15' . . 107.7(16) ?
C11' C10' C15' . . 118.9(18) ?
C12' C11' C10' . . 124.3(16) ?
C12' C11' H11' . . 117.8 ?
C10' C11' H11' . . 117.8 ?
C16' C12' C11' . . 129.6(18) ?
C16' C12' C13' . . 125.2(19) ?
C11' C12' C13' . . 104.2(12) ?
C14' C13' C12' . . 136.5(15) ?
C14' C13' H13' . . 111.7 ?
C12' C13' H13' . . 111.7 ?
C13' C14' N2' . . 113.8(10) ?
C13' C14' C9' . . 119.1(13) ?
N2' C14' C9' . . 126.0(9) ?
C10' C15' H15D . . 109.5 ?
C10' C15' H15E . . 109.5 ?
H15D C15' H15E . . 109.5 ?
C10' C15' H15F . . 109.5 ?
H15D C15' H15F . . 109.5 ?
H15E C15' H15F . . 109.5 ?
C12' C16' H16D . . 109.5 ?
C12' C16' H16E . . 109.5 ?
H16D C16' H16E . . 109.5 ?
C12' C16' H16F . . 109.5 ?
H16D C16' H16F . . 109.5 ?
H16E C16' H16F . . 109.5 ?
C1' O1' Al1 . . 128.9(7) ?
C9' O2' Al1 . . 114.5(7) ?
N2' N1' C6' . . 115.5(7) ?
N2' N1' Al1 . . 131.5(5) ?
C6' N1' Al1 . . 112.9(5) ?
N1' N2' C14' . . 116.2(7) ?
O3' Al2 O3' 2_656 . 155.3(4) ?
O4 Al2 O4 . 2_656 155.9(4) ?
O3' Al2 O4' 2_656 . 87.8(4) ?
O3' Al2 O4' . . 91.9(4) ?
O4 Al2 O4' . 2_656 168.2(3) ?
O4 Al2 O4' 2_656 2_656 13.2(3) ?
O4 Al2 O3 . 2_656 91.2(4) ?
O4 Al2 O3 2_656 2_656 88.2(4) ?
O4 Al2 O3 . . 88.2(4) ?
O4 Al2 O3 2_656 . 91.2(4) ?
O3 Al2 O3 2_656 . 177.0(4) ?
O3' Al2 N4' 2_656 2_656 98.9(4) ?
O3' Al2 N4' . 2_656 105.5(4) ?
O4 Al2 N4' . 2_656 85.9(3) ?
O4 Al2 N4' 2_656 2_656 70.1(3) ?
O4' Al2 N4' . 2_656 98.8(3) ?
O4' Al2 N4' 2_656 2_656 82.6(3) ?
O3 Al2 N4' 2_656 2_656 84.2(3) ?
O3 Al2 N4' . 2_656 92.8(3) ?
O3' Al2 N4' 2_656 . 105.5(4) ?
O3' Al2 N4' . . 98.9(4) ?
O4' Al2 N4' . . 82.6(3) ?
O4' Al2 N4' 2_656 . 98.8(3) ?
N4' Al2 N4' 2_656 . 17.7(3) ?
O4 Al2 N3 . 2_656 105.5(3) ?
O4 Al2 N3 2_656 2_656 98.1(3) ?
O3 Al2 N3 2_656 2_656 80.3(2) ?
O3 Al2 N3 . 2_656 102.7(2) ?
O4 Al2 N3 . . 98.1(3) ?
O4 Al2 N3 2_656 . 105.5(3) ?
O3 Al2 N3 2_656 . 102.7(2) ?
O3 Al2 N3 . . 80.3(2) ?
N3 Al2 N3 2_656 . 23.5(3) ?
O3 C17 C18 . . 123.1(7) ?
O3 C17 C22 . . 117.6(6) ?
C18 C17 C22 . . 119.2(6) ?
C19 C18 C17 . . 117.0(7) ?
C19 C18 C23 . . 122.4(8) ?
C17 C18 C23 . . 120.4(7) ?
C18 C19 C20 . . 124.1(8) ?
C18 C19 H19 . . 118.0 ?
C20 C19 H19 . . 118.0 ?
C21 C20 C19 . . 117.4(7) ?
C21 C20 C24 . . 123.2(8) ?
C19 C20 C24 . . 119.4(8) ?
C22 C21 C20 . . 119.7(7) ?
C22 C21 H21 . . 120.2 ?
C20 C21 H21 . . 120.2 ?
C21 C22 N3 . . 124.3(7) ?
C21 C22 C17 . . 122.3(6) ?
N3 C22 C17 . . 113.4(6) ?
C18 C23 H23A . . 109.5 ?
C18 C23 H23B . . 109.5 ?
H23A C23 H23B . . 109.5 ?
C18 C23 H23C . . 109.5 ?
H23A C23 H23C . . 109.5 ?
H23B C23 H23C . . 109.5 ?
C20 C24 H24A . . 109.5 ?
C20 C24 H24B . . 109.5 ?
H24A C24 H24B . . 109.5 ?
C20 C24 H24C . . 109.5 ?
H24A C24 H24C . . 109.5 ?
H24B C24 H24C . . 109.5 ?
C17 O3 Al2 . . 116.0(5) ?
N3 N3 C22 2_656 . 162.3(11) ?
N3 N3 Al2 2_656 . 78.24(14) ?
C22 N3 Al2 . . 112.6(5) ?
O3' C17' C22' . . 125.1(7) ?
O3' C17' C18' . . 117.6(7) ?
C22' C17' C18' . . 117.1(6) ?
C19' C18' C17' . . 119.6(7) ?
C19' C18' C23' . . 119.6(8) ?
C17' C18' C23' . . 120.5(7) ?
C18' C19' C20' . . 123.0(8) ?
C18' C19' H19' . . 118.5 ?
C20' C19' H19' . . 118.5 ?
C21' C20' C19' . . 115.4(7) ?
C21' C20' C24' . . 122.0(8) ?
C19' C20' C24' . . 122.6(8) ?
C20' C21' C22' . . 123.2(7) ?
C20' C21' H21' . . 118.4 ?
C22' C21' H21' . . 118.4 ?
C17' C22' C21' . . 120.8(6) ?
C17' C22' N3' . . 123.4(7) ?
C21' C22' N3' . . 115.8(7) ?
C18' C23' H23D . . 109.5 ?
C18' C23' H23E . . 109.5 ?
H23D C23' H23E . . 109.5 ?
C18' C23' H23F . . 109.5 ?
H23D C23' H23F . . 109.5 ?
H23E C23' H23F . . 109.5 ?
C20' C24' H24D . . 109.5 ?
C20' C24' H24E . . 109.5 ?
H24D C24' H24E . . 109.5 ?
C20' C24' H24F . . 109.5 ?
H24D C24' H24F . . 109.5 ?
H24E C24' H24F . . 109.5 ?
C17' O3' Al2 . . 128.5(6) ?
N3' N3' C22' 2_656 . 159.1(14) ?
O4 C25 C30 . . 125.7(6) ?
O4 C25 C26 . . 117.5(6) ?
C30 C25 C26 . . 116.4(7) ?
C27 C26 C25 . . 120.4(7) ?
C27 C26 C31 . . 120.9(8) ?
C25 C26 C31 . . 118.7(8) ?
C26 C27 C28 . . 122.6(8) ?
C26 C27 H27 . . 118.7 ?
C28 C27 H27 . . 118.7 ?
C29 C28 C27 . . 116.2(7) ?
C29 C28 C32 . . 122.6(7) ?
C27 C28 C32 . . 121.2(7) ?
C28 C29 C30 . . 123.2(7) ?
C28 C29 H29 . . 118.4 ?
C30 C29 H29 . . 118.4 ?
C25 C30 N4 . . 123.0(7) ?
C25 C30 C29 . . 121.1(6) ?
N4 C30 C29 . . 115.9(7) ?
C26 C31 H31A . . 109.5 ?
C26 C31 H31B . . 109.5 ?
H31A C31 H31B . . 109.5 ?
C26 C31 H31C . . 109.5 ?
H31A C31 H31C . . 109.5 ?
H31B C31 H31C . . 109.5 ?
C28 C32 H32A . . 109.5 ?
C28 C32 H32B . . 109.5 ?
H32A C32 H32B . . 109.5 ?
C28 C32 H32C . . 109.5 ?
H32A C32 H32C . . 109.5 ?
H32B C32 H32C . . 109.5 ?
C25 O4 Al2 . . 126.6(7) ?
N4 N4 C30 2_656 . 169.2(7) ?
O4' C25' C26' . . 122.7(6) ?
O4' C25' C30' . . 117.8(6) ?
C26' C25' C30' . . 119.4(7) ?
C27' C26' C25' . . 117.2(7) ?
C27' C26' C31' . . 121.6(8) ?
C25' C26' C31' . . 121.1(8) ?
C26' C27' C28' . . 123.9(8) ?
C26' C27' H27' . . 118.1 ?
C28' C27' H27' . . 118.1 ?
C29' C28' C27' . . 117.6(7) ?
C29' C28' C32' . . 123.3(7) ?
C27' C28' C32' . . 119.0(8) ?
C30' C29' C28' . . 120.3(7) ?
C30' C29' H29' . . 119.8 ?
C28' C29' H29' . . 119.8 ?
C29' C30' N4' . . 124.7(7) ?
C29' C30' C25' . . 121.5(6) ?
N4' C30' C25' . . 113.8(7) ?
C26' C31' H31D . . 109.5 ?
C26' C31' H31E . . 109.5 ?
H31D C31' H31E . . 109.5 ?
C26' C31' H31F . . 109.5 ?
H31D C31' H31F . . 109.5 ?
H31E C31' H31F . . 109.5 ?
C28' C32' H32D . . 109.5 ?
C28' C32' H32E . . 109.5 ?
H32D C32' H32E . . 109.5 ?
C28' C32' H32F . . 109.5 ?
H32D C32' H32F . . 109.5 ?
H32E C32' H32F . . 109.5 ?
C25' O4' Al2 . . 114.8(5) ?
N4' N4' C30' 2_656 . 162.(2) ?
N4' N4' Al2 2_656 . 81.13(16) ?
C30' N4' Al2 . . 109.6(5) ?
C33 P1 C51 . . 108.55(19) ?
C33 P1 C45 . . 109.24(19) ?
C51 P1 C45 . . 109.59(18) ?
C33 P1 C39 . . 110.29(19) ?
C51 P1 C39 . . 110.47(18) ?
C45 P1 C39 . . 108.69(18) ?
C38 C33 C34 . . 119.2(4) ?
C38 C33 P1 . . 118.4(3) ?
C34 C33 P1 . . 122.4(3) ?
C35 C34 C33 . . 120.3(4) ?
C35 C34 H34 . . 119.9 ?
C33 C34 H34 . . 119.9 ?
C34 C35 C36 . . 120.5(4) ?
C34 C35 H35 . . 119.8 ?
C36 C35 H35 . . 119.8 ?
C35 C36 C37 . . 120.2(4) ?
C35 C36 H36 . . 119.9 ?
C37 C36 H36 . . 119.9 ?
C38 C37 C36 . . 119.8(5) ?
C38 C37 H37 . . 120.1 ?
C36 C37 H37 . . 120.1 ?
C37 C38 C33 . . 120.0(4) ?
C37 C38 H38 . . 120.0 ?
C33 C38 H38 . . 120.0 ?
C40 C39 C44 . . 119.9(4) ?
C40 C39 P1 . . 122.2(3) ?
C44 C39 P1 . . 117.9(3) ?
C41 C40 C39 . . 120.1(4) ?
C41 C40 H40 . . 119.9 ?
C39 C40 H40 . . 119.9 ?
C42 C41 C40 . . 120.2(4) ?
C42 C41 H41 . . 119.9 ?
C40 C41 H41 . . 119.9 ?
C41 C42 C43 . . 120.0(4) ?
C41 C42 H42 . . 120.0 ?
C43 C42 H42 . . 120.0 ?
C42 C43 C44 . . 120.5(5) ?
C42 C43 H43 . . 119.8 ?
C44 C43 H43 . . 119.8 ?
C43 C44 C39 . . 119.4(4) ?
C43 C44 H44 . . 120.3 ?
C39 C44 H44 . . 120.3 ?
C46 C45 C50 . . 120.2(4) ?
C46 C45 P1 . . 121.6(3) ?
C50 C45 P1 . . 118.0(3) ?
C47 C46 C45 . . 119.1(4) ?
C47 C46 H46 . . 120.4 ?
C45 C46 H46 . . 120.4 ?
C48 C47 C46 . . 120.7(4) ?
C48 C47 H47 . . 119.7 ?
C46 C47 H47 . . 119.7 ?
C47 C48 C49 . . 120.6(4) ?
C47 C48 H48 . . 119.7 ?
C49 C48 H48 . . 119.7 ?
C48 C49 C50 . . 120.0(4) ?
C48 C49 H49 . . 120.0 ?
C50 C49 H49 . . 120.0 ?
C49 C50 C45 . . 119.4(4) ?
C49 C50 H50 . . 120.3 ?
C45 C50 H50 . . 120.3 ?
C56 C51 C52 . . 119.6(4) ?
C56 C51 P1 . . 118.6(3) ?
C52 C51 P1 . . 121.7(3) ?
C53 C52 C51 . . 120.1(4) ?
C53 C52 H52 . . 120.0 ?
C51 C52 H52 . . 120.0 ?
C54 C53 C52 . . 119.3(4) ?
C54 C53 H53 . . 120.4 ?
C52 C53 H53 . . 120.4 ?
C53 C54 C55 . . 120.9(4) ?
C53 C54 H54 . . 119.5 ?
C55 C54 H54 . . 119.5 ?
C56 C55 C54 . . 120.0(5) ?
C56 C55 H55 . . 120.0 ?
C54 C55 H55 . . 120.0 ?
C55 C56 C51 . . 120.2(4) ?
C55 C56 H56 . . 119.9 ?
C51 C56 H56 . . 119.9 ?

loop_
_geom_bond_atom_site_label_1
_geom_bond_atom_site_label_2
_geom_bond_site_symmetry_2
_geom_bond_distance
_geom_bond_publ_flag
Al1 O1' . 1.809(11) ?
Al1 O1' 2_656 1.809(11) ?
Al1 O1 2_656 1.813(11) ?
Al1 O1 . 1.813(11) ?
Al1 O2 2_656 1.927(10) ?
Al1 O2 . 1.927(10) ?
Al1 O2' . 1.928(10) ?
Al1 O2' 2_656 1.928(10) ?
Al1 N1 2_656 2.037(5) ?
Al1 N1 . 2.037(5) ?
Al1 N1' 2_656 2.055(6) ?
Al1 N1' . 2.055(6) ?
C1 C6 . 1.029(14) ?
C1 O1 . 1.326(12) ?
C1 C2 . 1.55(3) ?
C2 C3 . 1.34(2) ?
C2 C7 . 1.35(3) ?
C3 C4 . 1.45(2) ?
C3 H3 . 0.95 ?
C4 C5 . 1.22(2) ?
C4 C8 . 1.76(3) ?
C5 C6 . 1.824(13) ?
C5 H5 . 0.95 ?
C6 N1 . 1.405(11) ?
C7 H7A . 0.98 ?
C7 H7B . 0.98 ?
C7 H7C . 0.98 ?
C8 H8A . 0.98 ?
C8 H8B . 0.98 ?
C8 H8C . 0.98 ?
C9 O2 . 1.313(12) ?
C9 C10 . 1.34(3) ?
C9 C14 . 1.798(12) ?
C10 C11 . 1.41(2) ?
C10 C15 . 1.66(3) ?
C11 C12 . 1.36(2) ?
C11 H11 . 0.95 ?
C12 C16 . 1.27(3) ?
C12 C13 . 1.60(2) ?
C13 C14 . 1.000(13) ?
C13 H13 . 0.95 ?
C14 N2 . 1.406(11) ?
C15 H15A . 0.98 ?
C15 H15B . 0.98 ?
C15 H15C . 0.98 ?
C16 H16A . 0.98 ?
C16 H16B . 0.98 ?
C16 H16C . 0.98 ?
N1 N2 . 1.276(6) ?
C1' C6' . 1.033(14) ?
C1' O1' . 1.324(12) ?
C1' C2' . 1.56(3) ?
C2' C3' . 1.34(2) ?
C2' C7' . 1.35(3) ?
C3' C4' . 1.45(2) ?
C3' H3' . 0.95 ?
C4' C5' . 1.22(2) ?
C4' C8' . 1.77(3) ?
C5' C6' . 1.822(13) ?
C5' H5' . 0.95 ?
C6' N1' . 1.406(11) ?
C7' H7'1 . 0.98 ?
C7' H7'2 . 0.98 ?
C7' H7'3 . 0.98 ?
C8' H8'A . 0.98 ?
C8' H8'B . 0.98 ?
C8' H8'C . 0.98 ?
C9' O2' . 1.320(12) ?
C9' C10' . 1.35(3) ?
C9' C14' . 1.795(13) ?
C10' C11' . 1.42(2) ?
C10' C15' . 1.66(3) ?
C11' C12' . 1.36(2) ?
C11' H11' . 0.95 ?
C12' C16' . 1.27(3) ?
C12' C13' . 1.60(2) ?
C13' C14' . 0.997(14) ?
C13' H13' . 0.95 ?
C14' N2' . 1.415(11) ?
C15' H15D . 0.98 ?
C15' H15E . 0.98 ?
C15' H15F . 0.98 ?
C16' H16D . 0.98 ?
C16' H16E . 0.98 ?
C16' H16F . 0.98 ?
N1' N2' . 1.259(7) ?
Al2 O3' 2_656 1.755(7) ?
Al2 O3' . 1.755(7) ?
Al2 O4 . 1.830(9) ?
Al2 O4 2_656 1.830(9) ?
Al2 O4' . 1.914(8) ?
Al2 O4' 2_656 1.914(8) ?
Al2 O3 2_656 1.979(7) ?
Al2 O3 . 1.979(7) ?
Al2 N4' 2_656 2.047(6) ?
Al2 N4' . 2.047(6) ?
Al2 N3 2_656 2.062(6) ?
Al2 N3 . 2.062(6) ?
C17 O3 . 1.327(7) ?
C17 C18 . 1.399(8) ?
C17 C22 . 1.430(9) ?
C18 C19 . 1.387(8) ?
C18 C23 . 1.504(9) ?
C19 C20 . 1.420(8) ?
C19 H19 . 0.95 ?
C20 C21 . 1.398(8) ?
C20 C24 . 1.504(9) ?
C21 C22 . 1.364(9) ?
C21 H21 . 0.95 ?
C22 N3 . 1.403(7) ?
C23 H23A . 0.98 ?
C23 H23B . 0.98 ?
C23 H23C . 0.98 ?
C24 H24A . 0.98 ?
C24 H24B . 0.98 ?
C24 H24C . 0.98 ?
N3 N3 2_656 0.840(10) ?
C17' O3' . 1.329(7) ?
C17' C22' . 1.397(9) ?
C17' C18' . 1.434(9) ?
C18' C19' . 1.384(8) ?
C18' C23' . 1.509(9) ?
C19' C20' . 1.413(8) ?
C19' H19' . 0.95 ?
C20' C21' . 1.380(8) ?
C20' C24' . 1.498(9) ?
C21' C22' . 1.400(9) ?
C21' H21' . 0.95 ?
C22' N3' . 1.403(7) ?
C23' H23D . 0.98 ?
C23' H23E . 0.98 ?
C23' H23F . 0.98 ?
C24' H24D . 0.98 ?
C24' H24E . 0.98 ?
C24' H24F . 0.98 ?
N3' N3' 2_656 0.765(9) ?
C25 O4 . 1.332(8) ?
C25 C30 . 1.390(9) ?
C25 C26 . 1.439(8) ?
C26 C27 . 1.381(8) ?
C26 C31 . 1.495(8) ?
C27 C28 . 1.408(8) ?
C27 H27 . 0.95 ?
C28 C29 . 1.369(9) ?
C28 C32 . 1.501(9) ?
C29 C30 . 1.403(10) ?
C29 H29 . 0.95 ?
C30 N4 . 1.399(8) ?
C31 H31A . 0.98 ?
C31 H31B . 0.98 ?
C31 H31C . 0.98 ?
C32 H32A . 0.98 ?
C32 H32B . 0.98 ?
C32 H32C . 0.98 ?
N4 N4 2_656 0.942(10) ?
C25' O4' . 1.330(7) ?
C25' C26' . 1.405(8) ?
C25' C30' . 1.425(9) ?
C26' C27' . 1.387(8) ?
C26' C31' . 1.493(8) ?
C27' C28' . 1.411(8) ?
C27' H27' . 0.95 ?
C28' C29' . 1.392(9) ?
C28' C32' . 1.501(9) ?
C29' C30' . 1.370(10) ?
C29' H29' . 0.95 ?
C30' N4' . 1.408(8) ?
C31' H31D . 0.98 ?
C31' H31E . 0.98 ?
C31' H31F . 0.98 ?
C32' H32D . 0.98 ?
C32' H32E . 0.98 ?
C32' H32F . 0.98 ?
N4' N4' 2_656 0.631(11) ?
P1 C33 . 1.782(4) ?
P1 C51 . 1.786(4) ?
P1 C45 . 1.790(4) ?
P1 C39 . 1.790(4) ?
C33 C38 . 1.392(6) ?
C33 C34 . 1.401(5) ?
C34 C35 . 1.368(6) ?
C34 H34 . 0.95 ?
C35 C36 . 1.374(7) ?
C35 H35 . 0.95 ?
C36 C37 . 1.389(6) ?
C36 H36 . 0.95 ?
C37 C38 . 1.384(6) ?
C37 H37 . 0.95 ?
C38 H38 . 0.95 ?
C39 C40 . 1.385(5) ?
C39 C44 . 1.401(6) ?
C40 C41 . 1.384(6) ?
C40 H40 . 0.95 ?
C41 C42 . 1.382(7) ?
C41 H41 . 0.95 ?
C42 C43 . 1.383(7) ?
C42 H42 . 0.95 ?
C43 C44 . 1.385(6) ?
C43 H43 . 0.95 ?
C44 H44 . 0.95 ?
C45 C46 . 1.390(5) ?
C45 C50 . 1.398(6) ?
C46 C47 . 1.387(6) ?
C46 H46 . 0.95 ?
C47 C48 . 1.365(7) ?
C47 H47 . 0.95 ?
C48 C49 . 1.381(6) ?
C48 H48 . 0.95 ?
C49 C50 . 1.383(6) ?
C49 H49 . 0.95 ?
C50 H50 . 0.95 ?
C51 C56 . 1.393(6) ?
C51 C52 . 1.396(5) ?
C52 C53 . 1.394(6) ?
C52 H52 . 0.95 ?
C53 C54 . 1.379(7) ?
C53 H53 . 0.95 ?
C54 C55 . 1.387(7) ?
C54 H54 . 0.95 ?
C55 C56 . 1.374(6) ?
C55 H55 . 0.95 ?
C56 H56 . 0.95 ?
